data_1562176
loop_
_publ_author_name
'Hou, Min'
'Xu, Mengmeng'
'Yang, Baochao'
'He, Haibing'
'Gao, Shuanhu'

_publ_section_title
;
 Construction of polycyclic structures with vicinal all-carbon quaternary
 stereocenters <i>via</i> an enantioselective photoenolization/Diels-Alder
 reaction.
;
_journal_issue 21
_journal_name_full 'Chemical science'
_journal_page_first 7575
_journal_page_last 7582
_journal_paper_doi 10.1039/d1sc00883h
_journal_volume 12
_journal_year 2021
_chemical_formula_moiety 'C16 H22 O4'
_chemical_formula_sum 'C16 H22 O4'
_chemical_formula_weight 278.33
_space_group_crystal_system monoclinic
_space_group_IT_number 4
_space_group_name_Hall 'P 2yb'
_space_group_name_H-M_alt 'P 1 21 1'
_atom_sites_solution_hydrogens geom
_atom_sites_solution_primary dual
_audit_creation_date 2019-03-04
_audit_creation_method
;
Olex2 1.2
(compiled 2018.05.29 svn.r3508 for OlexSys, GUI svn.r5506)
;
_audit_update_record
;
2019-08-15 deposited with the CCDC.	2021-04-26 downloaded from the CCDC.
;
_cell_angle_alpha 90
_cell_angle_beta 107.6040(10)
_cell_angle_gamma 90
_cell_formula_units_Z 2
_cell_length_a 8.09720(10)
_cell_length_b 7.08550(10)
_cell_length_c 13.1638(2)
_cell_measurement_reflns_used 13242
_cell_measurement_temperature 100.00(10)
_cell_measurement_theta_max 74.0320
_cell_measurement_theta_min 5.7170
_cell_volume 719.875(18)
_computing_cell_refinement 'CrysAlisPro 1.171.39.32a (Rigaku OD, 2017)'
_computing_data_collection 'CrysAlisPro 1.171.39.32a (Rigaku OD, 2017)'
_computing_data_reduction 'CrysAlisPro 1.171.39.32a (Rigaku OD, 2017)'
_computing_molecular_graphics 'Olex2 (Dolomanov et al., 2009)'
_computing_publication_material 'Olex2 (Dolomanov et al., 2009)'
_computing_structure_refinement 'ShelXL (Sheldrick, 2015)'
_computing_structure_solution 'ShelXT (Sheldrick, 2015)'
_diffrn_ambient_environment N~2~
_diffrn_ambient_temperature 100.00(10)
_diffrn_detector 'CCD plate'
_diffrn_measured_fraction_theta_full 0.997
_diffrn_measured_fraction_theta_max 0.993
_diffrn_measurement_details
;
List of Runs (angles in degrees, time in seconds):

  # Type    Start    End  Width  t~exp~   \w     \q     \k     \f   Frames
#--------------------------------------------------------------------------
  1  \w    -88.00 -35.00   1.00    1.00    --    0.00 -38.00 -90.00   53
  2  \w     17.00  43.00   1.00    1.00    --    0.00  57.00   0.00   26
  3  \w    -14.00  21.00   1.00    1.00    --    0.00 -57.00 120.00   35
  4  \w    -88.00 -46.00   1.00    1.00    --    0.00 -57.00   0.00   42
  5  \w    -78.00 -53.00   1.00    1.00    --    0.00 -57.00 120.00   25
  6  \w     20.00  52.00   1.00    1.00    --    0.00  82.00 120.00   32
  7  \w    -30.00   5.00   1.00    1.00    --    0.00  82.00 120.00   35
  8  \w    -83.00 -32.00   1.00    1.00    --    0.00 -19.00  60.00   51
  9  \w    -24.00  22.00   1.00    1.00    --    0.00 -57.00   0.00   46
 10  \w     50.00  89.00   1.00    1.00    --    0.00  57.00   0.00   39
 11  \w    -10.00  19.00   1.00    1.00    --    0.00 -38.00 -90.00   29
 12  \w     38.00  82.00   1.00    1.00    --    0.00  82.00-180.00   44
 13  \w    -29.00  21.00   1.00    1.00    --    0.00 -19.00  60.00   50
 14  \w    -31.00  18.00   1.00    1.00    --    0.00  82.00-180.00   49
 15  \w     71.00 106.00   1.00    1.00    --   95.80  61.00-180.00   35
 16  \w      6.00 128.00   1.00    1.00    --   95.80 -82.00-120.00  122
 17  \w     71.00 105.00   1.00    1.00    --   95.80  60.00 -44.34   34
 18  \w     47.00 120.00   1.00    1.00    --   95.80 -82.00  60.00   73
 19  \w     10.00  36.00   1.00    1.00    --   95.80 -82.00  60.00   26
 20  \w     66.00  91.00   1.00    1.00    --   95.80  75.00 109.73   25
 21  \w     66.00  92.00   1.00    1.00    --   95.80  77.00  93.16   26
 22  \w     63.00  94.00   1.00    1.00    --   95.80  82.00 -60.00   31
 23  \w    129.00 184.00   1.00    1.00    --   95.80  82.00 -60.00   55
 24  \w     64.00  90.00   1.00    1.00    --   95.80  82.00  60.00   26
 25  \w     61.00 110.00   1.00    1.00    --   95.80 -82.00-180.00   49
 26  \w     77.00 120.00   1.00    1.00    --   95.80  30.00  60.00   43
 27  \w     65.00  92.00   1.00    1.00    --   95.80  82.00 -90.00   27
 28  \w    104.00 142.00   1.00    1.00    --   95.80  82.00 -90.00   38
 29  \w     76.00 115.00   1.00    1.00    --   95.80  45.00  60.00   39
 30  \w     76.00 102.00   1.00    1.00    --   95.80  45.00-120.00   26
 31  \w     59.00 125.00   1.00    1.00    --   95.80 -77.00   0.00   66
 32  \w     64.00  90.00   1.00    1.00    --   95.80  82.00-180.00   26
 33  \w     71.00  97.00   1.00    1.00    --   95.80  61.00  60.00   26
 34  \w    143.00 184.00   1.00    1.00    --   95.80  61.00 -90.00   41
 35  \w     68.00  93.00   1.00    1.00    --   95.80  68.00  98.77   25
 36  \w     73.00 138.00   1.00    1.00    --   95.80  61.00 -90.00   65
 37  \w     63.00  88.00   1.00    1.00    --   95.80  82.00 120.00   25
 38  \w    125.00 184.00   1.00    1.00    --   95.80  82.00 -30.00   59
 39  \w     71.00 145.00   1.00    1.00    --   95.80  61.00 150.00   74
 40  \w     72.00 184.00   1.00    1.00    --   95.80  61.00-120.00  112
 41  \w     65.00 100.00   1.00    1.00    --   95.80  77.00-180.00   35
 42  \w    150.00 175.00   1.00    1.00    --   95.80  77.00-180.00   25
 43  \w     63.00  98.00   1.00    1.00    --   95.80  82.00 -30.00   35
 44  \w     65.00  91.00   1.00    1.00    --   95.80  77.00-150.00   26
 45  \w    160.00 185.00   1.00    1.00    --   95.80  77.00-150.00   25
 46  \w     65.00  91.00   1.00    1.00    --   95.80  77.00-120.00   26
 47  \w     65.00  91.00   1.00    1.00    --   95.80  77.00 -30.00   26
 48  \w     65.00 124.00   1.00    1.00    --   95.80  77.00   0.00   59
 49  \w     65.00  90.00   1.00    1.00    --   95.80  77.00  60.00   25
 50  \w    127.00 178.00   1.00    1.00    --   95.80  77.00  60.00   51
 51  \w    119.00 144.00   1.00    1.00    --   95.80  45.00-120.00   25
 52  \w    132.00 184.00   1.00    1.00    --   95.80  61.00-180.00   52
 53  \w    153.00 178.00   1.00    1.00    --   95.80  60.00 -44.34   25
 54  \w     79.00 125.00   1.00    1.00    --   95.80  45.00 120.00   46
 55  \w     71.00 184.00   1.00    1.00    --   95.80  61.00 120.00  113
 56  \w     65.00  91.00   1.00    1.00    --   95.80  77.00 -90.00   26
 57  \w     65.00  91.00   1.00    1.00    --   95.80  77.00  30.00   26
 58  \w     76.00 130.00   1.00    1.00    --   95.80  30.00-150.00   54
 59  \w     82.00 118.00   1.00    1.00    --   95.80  30.00   0.00   36
 60  \w    155.00 181.00   1.00    1.00    --   95.80  77.00  93.16   26
 61  \w    125.00 173.00   1.00    1.00    --   95.80  45.00  95.18   48
 62  \w      6.00 116.00   1.00    1.00    --   95.80 -61.00-120.00  110
 63  \w     64.00  90.00   1.00    1.00    --   95.80  82.00 150.00   26
 64  \w    142.00 176.00   1.00    1.00    --   95.80  82.00 150.00   34
 65  \w     76.00 112.00   1.00    1.00    --   95.80  45.00  95.18   36
;
_diffrn_measurement_device 'four-circle diffractometer'
_diffrn_measurement_device_type 'XtaLAB AFC12 (RINC): Kappa dual home/near'
_diffrn_measurement_method '\w scans'
_diffrn_orient_matrix_type 'CrysAlisPro convention (1999,Acta A55,543-557)'
_diffrn_orient_matrix_UB_11 -0.0655881000
_diffrn_orient_matrix_UB_12 0.0079234000
_diffrn_orient_matrix_UB_13 -0.1226116000
_diffrn_orient_matrix_UB_21 0.1781358000
_diffrn_orient_matrix_UB_22 -0.0682232000
_diffrn_orient_matrix_UB_23 -0.0046579000
_diffrn_orient_matrix_UB_31 -0.0615397000
_diffrn_orient_matrix_UB_32 -0.2064245000
_diffrn_orient_matrix_UB_33 -0.0031614000
_diffrn_radiation_monochromator graphite
_diffrn_radiation_probe x-ray
_diffrn_radiation_type CuK\a
_diffrn_radiation_wavelength 1.54184
_diffrn_reflns_av_R_equivalents 0.0374
_diffrn_reflns_av_unetI/netI 0.0193
_diffrn_reflns_Laue_measured_fraction_full 0.997
_diffrn_reflns_Laue_measured_fraction_max 0.993
_diffrn_reflns_limit_h_max 10
_diffrn_reflns_limit_h_min -10
_diffrn_reflns_limit_k_max 8
_diffrn_reflns_limit_k_min -8
_diffrn_reflns_limit_l_max 16
_diffrn_reflns_limit_l_min -16
_diffrn_reflns_number 15309
_diffrn_reflns_point_group_measured_fraction_full 0.977
_diffrn_reflns_point_group_measured_fraction_max 0.965
_diffrn_reflns_theta_full 67.684
_diffrn_reflns_theta_max 74.280
_diffrn_reflns_theta_min 5.733
_diffrn_source 'fine-focus sealed X-ray tube'
_diffrn_source_type 'Enhance (Cu) X-ray Source'
_exptl_absorpt_coefficient_mu 0.741
_exptl_absorpt_correction_T_max 1.00000
_exptl_absorpt_correction_T_min 0.26323
_exptl_absorpt_correction_type multi-scan
_exptl_absorpt_process_details
;
CrysAlisPro 1.171.39.32a (Rigaku Oxford Diffraction, 2017)
Empirical absorption correction using spherical harmonics,
 implemented in SCALE3 ABSPACK scaling algorithm.
;
_exptl_crystal_colour 'clear light colourless'
_exptl_crystal_colour_lustre clear
_exptl_crystal_colour_modifier light
_exptl_crystal_colour_primary colourless
_exptl_crystal_density_diffrn 1.284
_exptl_crystal_description block
_exptl_crystal_F_000 300
_exptl_crystal_size_max 0.48
_exptl_crystal_size_mid 0.36
_exptl_crystal_size_min 0.32
_refine_diff_density_max 0.209
_refine_diff_density_min -0.159
_refine_diff_density_rms 0.031
_refine_ls_abs_structure_details
;
 Flack x determined using 1232 quotients [(I+)-(I-)]/[(I+)+(I-)]
 (Parsons, Flack and Wagner, Acta Cryst. B69 (2013) 249-259).
;
_refine_ls_abs_structure_Flack 0.06(7)
_refine_ls_extinction_coef 0.0145(14)
_refine_ls_extinction_expression Fc^*^=kFc[1+0.001xFc^2^\l^3^/sin(2\q)]^-1/4^
_refine_ls_extinction_method 'SHELXL-2016/6 (Sheldrick 2016)'
_refine_ls_goodness_of_fit_ref 1.025
_refine_ls_hydrogen_treatment constr
_refine_ls_matrix_type full
_refine_ls_number_parameters 188
_refine_ls_number_reflns 2836
_refine_ls_number_restraints 1
_refine_ls_restrained_S_all 1.025
_refine_ls_R_factor_all 0.0268
_refine_ls_R_factor_gt 0.0267
_refine_ls_shift/su_max 0.000
_refine_ls_shift/su_mean 0.000
_refine_ls_structure_factor_coef Fsqd
_refine_ls_weighting_details 'w=1/[\s^2^(Fo^2^)+(0.0424P)^2^+0.1310P] where P=(Fo^2^+2Fc^2^)/3'
_refine_ls_weighting_scheme calc
_refine_ls_wR_factor_gt 0.0708
_refine_ls_wR_factor_ref 0.0709
_reflns_Friedel_coverage 0.790
_reflns_Friedel_fraction_full 0.952
_reflns_Friedel_fraction_max 0.931
_reflns_number_gt 2824
_reflns_number_total 2836
_reflns_threshold_expression 'I > 2\s(I)'
_cod_data_source_file d1sc00883h2.cif
_cod_data_source_block exp_678
_cod_depositor_comments 'Adding full bibliography for 1562171--1562180.cif.'
_cod_database_code 1562176
_shelx_shelxl_version_number 2016/6
_shelx_space_group_comment
;
The symmetry employed for this shelxl refinement is uniquely defined
by the following loop, which should always be used as a source of
symmetry information in preference to the above space-group names.
They are only intended as comments.
;
_reflns_odcompleteness_completeness 99.93
_reflns_odcompleteness_iscentric 1
_reflns_odcompleteness_theta 66.97
_olex2_refinement_description
;
1. Fixed Uiso
 At 1.2 times of:
  All C(H) groups, All C(H,H) groups
 At 1.5 times of:
  All C(H,H,H) groups, All O(H) groups
2.a Ternary CH refined with riding coordinates:
 C6(H6), C8(H8)
2.b Secondary CH2 refined with riding coordinates:
 C9(H9A,H9B)
2.c Aromatic/amide H refined with riding coordinates:
 C2(H2), C3(H3A)
2.d Idealised Me refined as rotating group:
 C15(H15A,H15B,H15C), C12(H12A,H12B,H12C), C16(H16A,H16B,H16C), C14(H14A,H14B,
 H14C), C11(H11A,H11B,H11C)
2.e Idealised tetrahedral OH refined as rotating group:
 O3(H3)
;
_olex2_submission_special_instructions 'No special instructions were received'
_oxdiff_exptl_absorpt_empirical_details
;
Empirical correction (ABSPACK) includes:
- Absorption correction using spherical harmonics
- Frame scaling
;
_oxdiff_exptl_absorpt_empirical_full_max 3.063
_oxdiff_exptl_absorpt_empirical_full_min 0.488

loop_
_space_group_symop_operation_xyz
'x, y, z'
'-x, y+1/2, -z'

loop_
_atom_site_label
_atom_site_type_symbol
_atom_site_fract_x
_atom_site_fract_y
_atom_site_fract_z
_atom_site_U_iso_or_equiv
_atom_site_adp_type
_atom_site_occupancy
_atom_site_site_symmetry_order
_atom_site_calc_flag
_atom_site_refinement_flags_posn
_atom_site_refinement_flags_adp
_atom_site_refinement_flags_occupancy
_atom_site_disorder_assembly
_atom_site_disorder_group
O3 O 0.28282(13) 0.37352(17) 0.08082(8) 0.0175(2) Uani 1 1 d . . . . .
H3 H 0.376141 0.326581 0.082411 0.026 Uiso 1 1 calc GR . . . .
O1 O 0.09541(14) 0.29303(17) 0.25388(9) 0.0211(3) Uani 1 1 d . . . . .
O4 O 0.41914(15) 0.70830(19) -0.02281(9) 0.0208(3) Uani 1 1 d . . . . .
O2 O 0.79675(14) 0.29599(18) 0.46714(9) 0.0196(3) Uani 1 1 d . . . . .
C10 C 0.55630(19) 0.3968(2) 0.32707(12) 0.0143(3) Uani 1 1 d . . . . .
C1 C 0.6209(2) 0.2817(2) 0.41784(12) 0.0157(3) Uani 1 1 d . . . . .
C6 C 0.30722(19) 0.5004(2) 0.16861(12) 0.0142(3) Uani 1 1 d . . . . .
H6 H 0.192479 0.547186 0.166832 0.017 Uiso 1 1 calc R . . . .
C4 C 0.2680(2) 0.2818(2) 0.31084(12) 0.0159(3) Uani 1 1 d . . . . .
C2 C 0.5109(2) 0.1686(2) 0.45353(12) 0.0174(3) Uani 1 1 d . . . . .
H2 H 0.555157 0.091162 0.512567 0.021 Uiso 1 1 calc R . . . .
C5 C 0.38003(19) 0.3947(2) 0.27281(11) 0.0139(3) Uani 1 1 d . . . . .
C8 C 0.60921(19) 0.6146(2) 0.18374(12) 0.0152(3) Uani 1 1 d . . . . .
H8 H 0.615414 0.517978 0.131750 0.018 Uiso 1 1 calc R . . . .
C3 C 0.3329(2) 0.1707(2) 0.40072(12) 0.0177(3) Uani 1 1 d . . . . .
H3A H 0.258127 0.097704 0.425898 0.021 Uiso 1 1 calc R . . . .
C9 C 0.67797(19) 0.5278(2) 0.29512(12) 0.0155(3) Uani 1 1 d . . . . .
H9A H 0.783357 0.458991 0.299219 0.019 Uiso 1 1 calc R . . . .
H9B H 0.708749 0.629532 0.346730 0.019 Uiso 1 1 calc R . . . .
C15 C 0.3944(2) 0.8287(2) 0.23566(13) 0.0184(3) Uani 1 1 d . . . . .
H15A H 0.273092 0.848853 0.224817 0.028 Uiso 1 1 calc GR . . . .
H15B H 0.446573 0.943862 0.222138 0.028 Uiso 1 1 calc GR . . . .
H15C H 0.448910 0.789503 0.307880 0.028 Uiso 1 1 calc GR . . . .
C13 C 0.3447(2) 0.7419(2) 0.04261(12) 0.0169(3) Uani 1 1 d . . . . .
C12 C -0.0148(2) 0.1497(3) 0.27228(15) 0.0235(4) Uani 1 1 d . . . . .
H12A H -0.128060 0.162406 0.221887 0.035 Uiso 1 1 calc GR . . . .
H12B H -0.022690 0.161677 0.343300 0.035 Uiso 1 1 calc GR . . . .
H12C H 0.031964 0.028115 0.264096 0.035 Uiso 1 1 calc GR . . . .
C16 C 0.7310(2) 0.7757(3) 0.17649(13) 0.0218(4) Uani 1 1 d . . . . .
H16A H 0.734632 0.867321 0.230838 0.033 Uiso 1 1 calc GR . . . .
H16B H 0.689456 0.834316 0.107694 0.033 Uiso 1 1 calc GR . . . .
H16C H 0.845227 0.726457 0.186381 0.033 Uiso 1 1 calc GR . . . .
C7 C 0.41805(19) 0.6749(2) 0.15923(12) 0.0143(3) Uani 1 1 d . . . . .
C14 C 0.1772(2) 0.8516(3) 0.01194(14) 0.0257(4) Uani 1 1 d . . . . .
H14A H 0.198308 0.977030 0.040545 0.038 Uiso 1 1 calc GR . . . .
H14B H 0.095055 0.789704 0.040068 0.038 Uiso 1 1 calc GR . . . .
H14C H 0.131784 0.857957 -0.064315 0.038 Uiso 1 1 calc GR . . . .
C11 C 0.8710(2) 0.1673(3) 0.55172(15) 0.0290(4) Uani 1 1 d . . . . .
H11A H 0.845078 0.040342 0.526506 0.043 Uiso 1 1 calc GR . . . .
H11B H 0.823677 0.190240 0.609215 0.043 Uiso 1 1 calc GR . . . .
H11C H 0.994333 0.184642 0.576450 0.043 Uiso 1 1 calc GR . . . .

loop_
_atom_site_aniso_label
_atom_site_aniso_U_11
_atom_site_aniso_U_22
_atom_site_aniso_U_33
_atom_site_aniso_U_23
_atom_site_aniso_U_13
_atom_site_aniso_U_12
O3 0.0175(5) 0.0177(6) 0.0156(5) -0.0038(4) 0.0025(4) -0.0036(4)
O1 0.0146(5) 0.0236(7) 0.0228(6) 0.0035(5) 0.0022(4) -0.0073(5)
O4 0.0246(6) 0.0213(6) 0.0158(5) 0.0005(4) 0.0049(4) -0.0043(5)
O2 0.0152(5) 0.0227(7) 0.0180(5) 0.0044(5) 0.0007(4) 0.0029(5)
C10 0.0163(7) 0.0118(7) 0.0151(7) -0.0022(6) 0.0053(5) -0.0007(6)
C1 0.0157(7) 0.0147(8) 0.0149(7) -0.0014(6) 0.0022(6) 0.0011(6)
C6 0.0150(7) 0.0127(8) 0.0145(7) -0.0012(6) 0.0038(5) -0.0014(6)
C4 0.0161(7) 0.0154(8) 0.0157(7) -0.0038(6) 0.0039(5) -0.0034(6)
C2 0.0245(8) 0.0128(8) 0.0146(7) 0.0009(6) 0.0053(6) 0.0015(6)
C5 0.0173(7) 0.0103(7) 0.0134(7) -0.0017(6) 0.0036(5) -0.0026(6)
C8 0.0150(7) 0.0150(7) 0.0152(7) -0.0011(6) 0.0039(6) -0.0028(6)
C3 0.0226(7) 0.0141(8) 0.0182(7) -0.0009(6) 0.0089(6) -0.0046(6)
C9 0.0133(7) 0.0152(8) 0.0160(7) 0.0006(6) 0.0015(5) -0.0013(6)
C15 0.0210(7) 0.0151(8) 0.0182(7) -0.0020(6) 0.0045(6) 0.0000(6)
C13 0.0187(8) 0.0133(8) 0.0169(7) 0.0003(6) 0.0026(6) -0.0049(6)
C12 0.0189(7) 0.0186(9) 0.0349(9) -0.0006(7) 0.0107(7) -0.0056(6)
C16 0.0202(8) 0.0237(9) 0.0191(7) 0.0021(7) 0.0024(6) -0.0084(7)
C7 0.0161(7) 0.0118(7) 0.0139(7) 0.0008(6) 0.0031(5) -0.0006(6)
C14 0.0243(8) 0.0289(10) 0.0202(8) 0.0062(7) 0.0014(6) 0.0042(7)
C11 0.0222(8) 0.0359(12) 0.0255(9) 0.0127(8) 0.0023(7) 0.0085(8)

loop_
_atom_type_symbol
_atom_type_description
_atom_type_scat_dispersion_real
_atom_type_scat_dispersion_imag
_atom_type_scat_source
C C 0.0181 0.0091 'International Tables Vol C Tables 4.2.6.8 and 6.1.1.4'
H H 0.0000 0.0000 'International Tables Vol C Tables 4.2.6.8 and 6.1.1.4'
O O 0.0492 0.0322 'International Tables Vol C Tables 4.2.6.8 and 6.1.1.4'

loop_
_geom_angle_atom_site_label_1
_geom_angle_atom_site_label_2
_geom_angle_atom_site_label_3
_geom_angle
_geom_angle_site_symmetry_1
_geom_angle_site_symmetry_3
_geom_angle_publ_flag
C6 O3 H3 109.5 . . ?
C4 O1 C12 116.95(13) . . ?
C1 O2 C11 116.92(13) . . ?
C1 C10 C9 119.20(13) . . ?
C5 C10 C1 119.28(13) . . ?
C5 C10 C9 121.41(14) . . ?
O2 C1 C10 114.94(13) . . ?
O2 C1 C2 124.26(14) . . ?
C2 C1 C10 120.78(14) . . ?
O3 C6 H6 107.2 . . ?
O3 C6 C5 109.96(12) . . ?
O3 C6 C7 112.20(12) . . ?
C5 C6 H6 107.2 . . ?
C5 C6 C7 112.88(12) . . ?
C7 C6 H6 107.2 . . ?
O1 C4 C5 115.52(13) . . ?
O1 C4 C3 124.02(14) . . ?
C3 C4 C5 120.46(14) . . ?
C1 C2 H2 120.1 . . ?
C1 C2 C3 119.88(14) . . ?
C3 C2 H2 120.1 . . ?
C10 C5 C6 121.15(13) . . ?
C10 C5 C4 119.66(14) . . ?
C4 C5 C6 119.03(13) . . ?
C9 C8 H8 107.9 . . ?
C9 C8 C7 111.27(12) . . ?
C16 C8 H8 107.9 . . ?
C16 C8 C9 107.75(12) . . ?
C16 C8 C7 113.89(14) . . ?
C7 C8 H8 107.9 . . ?
C4 C3 C2 119.90(14) . . ?
C4 C3 H3A 120.1 . . ?
C2 C3 H3A 120.1 . . ?
C10 C9 C8 115.89(12) . . ?
C10 C9 H9A 108.3 . . ?
C10 C9 H9B 108.3 . . ?
C8 C9 H9A 108.3 . . ?
C8 C9 H9B 108.3 . . ?
H9A C9 H9B 107.4 . . ?
H15A C15 H15B 109.5 . . ?
H15A C15 H15C 109.5 . . ?
H15B C15 H15C 109.5 . . ?
C7 C15 H15A 109.5 . . ?
C7 C15 H15B 109.5 . . ?
C7 C15 H15C 109.5 . . ?
O4 C13 C7 121.39(14) . . ?
O4 C13 C14 120.66(14) . . ?
C14 C13 C7 117.95(13) . . ?
O1 C12 H12A 109.5 . . ?
O1 C12 H12B 109.5 . . ?
O1 C12 H12C 109.5 . . ?
H12A C12 H12B 109.5 . . ?
H12A C12 H12C 109.5 . . ?
H12B C12 H12C 109.5 . . ?
C8 C16 H16A 109.5 . . ?
C8 C16 H16B 109.5 . . ?
C8 C16 H16C 109.5 . . ?
H16A C16 H16B 109.5 . . ?
H16A C16 H16C 109.5 . . ?
H16B C16 H16C 109.5 . . ?
C8 C7 C6 109.26(13) . . ?
C8 C7 C13 110.65(12) . . ?
C15 C7 C6 108.87(12) . . ?
C15 C7 C8 112.07(13) . . ?
C15 C7 C13 110.32(13) . . ?
C13 C7 C6 105.43(12) . . ?
C13 C14 H14A 109.5 . . ?
C13 C14 H14B 109.5 . . ?
C13 C14 H14C 109.5 . . ?
H14A C14 H14B 109.5 . . ?
H14A C14 H14C 109.5 . . ?
H14B C14 H14C 109.5 . . ?
O2 C11 H11A 109.5 . . ?
O2 C11 H11B 109.5 . . ?
O2 C11 H11C 109.5 . . ?
H11A C11 H11B 109.5 . . ?
H11A C11 H11C 109.5 . . ?
H11B C11 H11C 109.5 . . ?

loop_
_geom_bond_atom_site_label_1
_geom_bond_atom_site_label_2
_geom_bond_distance
_geom_bond_site_symmetry_2
_geom_bond_publ_flag
O3 H3 0.8200 . ?
O3 C6 1.4301(18) . ?
O1 C4 1.3737(18) . ?
O1 C12 1.420(2) . ?
O4 C13 1.214(2) . ?
O2 C1 1.3787(18) . ?
O2 C11 1.424(2) . ?
C10 C1 1.410(2) . ?
C10 C5 1.390(2) . ?
C10 C9 1.503(2) . ?
C1 C2 1.382(2) . ?
C6 H6 0.9800 . ?
C6 C5 1.517(2) . ?
C6 C7 1.554(2) . ?
C4 C5 1.410(2) . ?
C4 C3 1.385(2) . ?
C2 H2 0.9300 . ?
C2 C3 1.398(2) . ?
C8 H8 0.9800 . ?
C8 C9 1.531(2) . ?
C8 C16 1.530(2) . ?
C8 C7 1.543(2) . ?
C3 H3A 0.9300 . ?
C9 H9A 0.9700 . ?
C9 H9B 0.9700 . ?
C15 H15A 0.9600 . ?
C15 H15B 0.9600 . ?
C15 H15C 0.9600 . ?
C15 C7 1.534(2) . ?
C13 C7 1.544(2) . ?
C13 C14 1.509(2) . ?
C12 H12A 0.9600 . ?
C12 H12B 0.9600 . ?
C12 H12C 0.9600 . ?
C16 H16A 0.9600 . ?
C16 H16B 0.9600 . ?
C16 H16C 0.9600 . ?
C14 H14A 0.9600 . ?
C14 H14B 0.9600 . ?
C14 H14C 0.9600 . ?
C11 H11A 0.9600 . ?
C11 H11B 0.9600 . ?
C11 H11C 0.9600 . ?
